data_8100411
loop_
_publ_author_name
'Mattausch, Hansj\"urgen'
'Oeckler, Oliver'
'Simon, Arndt'

_publ_section_title
;Crystal structure of dekalanthanum tetrabromide pentaaluminide,
 La~10~Br~4~Al~5~
;
_journal_issue 3
_journal_name_full 'Zeitschrift f\"ur Kristallographie - New Crystal Structures'
_journal_page_first 283
_journal_page_last 284
_journal_volume 218
_journal_year 2003
_chemical_formula_sum 'Al5 Br4 La10'
_chemical_formula_weight 1843.64
_chemical_name_common dekaterbium-tetrabromide-pentaaluminide
_space_group_IT_number 140
_symmetry_cell_setting tetragonal
_symmetry_space_group_name_Hall '-I 4 2c'
_symmetry_space_group_name_H-M 'I 4/m c m'
_cell_angle_alpha 90.00
_cell_angle_beta 90.00
_cell_angle_gamma 90.00
_cell_formula_units_Z 4
_cell_length_a 8.2713(8)
_cell_length_b 8.2713(8)
_cell_length_c 32.835(5)
_cell_measurement_temperature 293(2)
_cell_volume 2246.4(4)
_diffrn_ambient_temperature 293(2)
_exptl_crystal_density_diffrn 5.451
_cod_database_code 8100411

loop_
_symmetry_equiv_pos_as_xyz
'x, y, z'
'-x, -y, z'
'-y, x, z'
'y, -x, z'
'-x, y, -z+1/2'
'x, -y, -z+1/2'
'y, x, -z+1/2'
'-y, -x, -z+1/2'
'x+1/2, y+1/2, z+1/2'
'-x+1/2, -y+1/2, z+1/2'
'-y+1/2, x+1/2, z+1/2'
'y+1/2, -x+1/2, z+1/2'
'-x+1/2, y+1/2, -z+1'
'x+1/2, -y+1/2, -z+1'
'y+1/2, x+1/2, -z+1'
'-y+1/2, -x+1/2, -z+1'
'-x, -y, -z'
'x, y, -z'
'y, -x, -z'
'-y, x, -z'
'x, -y, z-1/2'
'-x, y, z-1/2'
'-y, -x, z-1/2'
'y, x, z-1/2'
'-x+1/2, -y+1/2, -z+1/2'
'x+1/2, y+1/2, -z+1/2'
'y+1/2, -x+1/2, -z+1/2'
'-y+1/2, x+1/2, -z+1/2'
'x+1/2, -y+1/2, z'
'-x+1/2, y+1/2, z'
'-y+1/2, -x+1/2, z'
'y+1/2, x+1/2, z'

loop_
_atom_site_label
_atom_site_type_symbol
_atom_site_fract_x
_atom_site_fract_y
_atom_site_fract_z
_atom_site_U_iso_or_equiv
_atom_site_adp_type
_atom_site_occupancy
_atom_site_symmetry_multiplicity
_atom_site_Wyckoff_symbol
_atom_site_calc_flag
_atom_site_refinement_flags
_atom_site_disorder_assembly
_atom_site_disorder_group
La1 La 0.67194(3) 0.17194(3) 0.428455(12) 0.01398(14) Uani 1 16 l d S . .
La2 La 0.66757(4) 0.16757(4) 0.296077(13) 0.01676(14) Uani 1 16 l d S . .
La3 La 0.5000 0.5000 0.348167(17) 0.01719(16) Uani 1 8 f d S . .
Br1 Br 0.0000 0.0000 0.94471(3) 0.0144(2) Uani 1 8 f d S . .
Br2 Br 0.85785(9) 0.35785(9) 0.5000 0.0195(2) Uani 1 8 h d S . .
Al1 Al 0.38136(18) 0.11864(18) 0.36506(6) 0.0140(4) Uani 1 16 l d S . .
Al2 Al 0.5000 0.5000 0.2500 0.0146(8) Uani 1 4 a d S . .

loop_
_atom_site_aniso_label
_atom_site_aniso_U_11
_atom_site_aniso_U_22
_atom_site_aniso_U_33
_atom_site_aniso_U_23
_atom_site_aniso_U_13
_atom_site_aniso_U_12
La1 0.01265(16) 0.01265(16) 0.0166(2) -0.00181(9) -0.00181(9) 0.00102(12)
La2 0.01571(16) 0.01571(16) 0.0189(2) 0.00081(10) 0.00081(10) 0.00068(14)
La3 0.0183(2) 0.0183(2) 0.0150(3) 0.000 0.000 0.000
Br1 0.0128(3) 0.0128(3) 0.0177(4) 0.000 0.000 0.000
Br2 0.0188(3) 0.0188(3) 0.0211(5) 0.000 0.000 -0.0028(4)
Al1 0.0133(6) 0.0133(6) 0.0154(10) -0.0001(5) 0.0001(5) 0.0003(8)
Al2 0.0145(12) 0.0145(12) 0.0149(18) 0.000 0.000 0.000

loop_
_geom_bond_atom_site_label_1
_geom_bond_atom_site_label_2
_geom_bond_distance
_geom_bond_site_symmetry_2
_geom_bond_publ_flag
La1 Br1 3.1097(4) 21_655 ?
La1 Br1 3.1097(4) 9_554 ?
La1 Br2 3.2012(9) . ?
La1 Al1 3.2099(17) 2_655 ?
La1 Al1 3.2099(17) . ?
La1 Al1 3.215(2) 3_655 ?
La1 La1 4.0224(9) 2_655 ?
La1 La3 4.0417(6) 29 ?
La1 La3 4.0417(6) . ?
La2 Al1 3.3014(18) 2_655 ?
La2 Al1 3.3014(18) . ?
La2 Al1 3.374(2) 3_655 ?
La2 Al2 3.4308(4) . ?
La2 Al2 3.4308(4) 25_655 ?
La2 La3 3.5223(5) . ?
La2 La3 3.5223(5) 29 ?
La2 La2 3.5881(9) 25_655 ?
La2 La2 3.9202(10) 2_655 ?
La2 La2 4.1036(8) 27 ?
La2 La2 4.1036(8) 28_545 ?
La3 Br1 3.1700(11) 9_554 ?
La3 Al2 3.2233(7) . ?
La3 Al1 3.3497(11) 2_665 ?
La3 Al1 3.3497(11) 3_655 ?
La3 Al1 3.3497(11) . ?
La3 Al1 3.3497(11) 4_565 ?
La3 La2 3.5223(5) 4_565 ?
La3 La2 3.5223(5) 2_665 ?
La3 La2 3.5223(5) 3_655 ?
La3 La1 4.0417(6) 3_655 ?
La3 La1 4.0417(6) 2_665 ?
Br1 La1 3.1097(4) 12_455 ?
Br1 La1 3.1097(4) 11_545 ?
Br1 La1 3.1097(4) 9_445 ?
Br1 La1 3.1097(4) 10 ?
Br1 La3 3.1700(11) 9_445 ?
Br2 La1 3.2012(9) 18_556 ?
Al1 Al1 2.776(4) 2_655 ?
Al1 La1 3.2099(17) 2_655 ?
Al1 La1 3.215(2) 4_565 ?
Al1 La2 3.3014(18) 2_655 ?
Al1 La3 3.3497(11) 29_455 ?
Al1 La2 3.374(2) 4_565 ?
Al2 La3 3.2233(7) 5_655 ?
Al2 La2 3.4308(4) 28_545 ?
Al2 La2 3.4308(4) 3_655 ?
Al2 La2 3.4308(4) 4_565 ?
Al2 La2 3.4308(4) 27_565 ?
Al2 La2 3.4308(4) 2_665 ?
Al2 La2 3.4308(4) 26_455 ?
Al2 La2 3.4308(4) 25_655 ?
